data_9013143
loop_
_publ_author_name
'Pekova, I. V.'
'Chukanov, N. V.'
'Zadov, A. E.'
'Zubkova, N. V.'
'Pushcharovsky D Yu'

_publ_section_title
;Chesnokovite, Na2[SiO2(OH)2]*8H2O, the first natural sodium orthosilicate
 from the Lovozero alkaline pluton, Kola Peninsula: Description and crystal
 structure of a new mineral species Locality: Mt. Kedykverpakhk, Lovozero
 alkaline pluton, Kola Peninsula, Russia
;
_journal_name_full 'Geology of Ore Deposits'
_journal_page_first 727
_journal_page_last 738
_journal_paper_doi 10.1134/S1075701507080077
_journal_volume 49
_journal_year 2007
_chemical_compound_source 'Mt. Kedykverpakhk, Lovozero alkaline pluton, Kola Peninsula, Russia'
_chemical_formula_sum 'H18 Na2 O12 Si'
_chemical_name_mineral Chesnokovite
_space_group_IT_number 73
_symmetry_space_group_name_Hall '-I 2b 2c'
_symmetry_space_group_name_H-M 'I b c a'
_cell_angle_alpha 90
_cell_angle_beta 90
_cell_angle_gamma 90
_cell_length_a 11.7119
_cell_length_b 19.973
_cell_length_c 11.5652
_cell_formula_units_Z 8
_cell_volume 2705.352
_database_code_amcsd 0012665
_exptl_crystal_density_diffrn 1.396
_cod_original_formula_sum 'Na2 Si O12 H18'
_cod_database_code 9013143

loop_
_space_group_symop_operation_xyz
x,y,z
1/2+x,1/2+y,1/2+z
x,1/2-y,1/2+z
1/2+x,-y,+z
-x,1/2+y,1/2-z
1/2-x,+y,-z
-x,y,1/2+z
1/2-x,1/2+y,+z
x,-y,1/2-z
1/2+x,1/2-y,-z
x,1/2+y,-z
1/2+x,+y,1/2-z
-x,1/2-y,z
1/2-x,-y,1/2+z
-x,-y,-z
1/2-x,1/2-y,1/2-z

loop_
_atom_site_label
_atom_site_fract_x
_atom_site_fract_y
_atom_site_fract_z
_atom_site_U_iso_or_equiv
Na 0.12440 0.18170 0.41430 0.03800
Si 0.37700 0.00000 0.25000 0.02800
O1 0.28980 0.05400 0.16960 0.03900
O2 0.44690 0.05410 0.33190 0.03000
O3 0.11900 0.03790 0.43390 0.03300
O4 0.11220 0.16490 0.20610 0.02500
O5 0.41400 0.17550 0.05360 0.04400
O6 0.32150 0.19050 0.38480 0.04700
H1 0.27000 0.01600 0.11000 0.10000
H2 0.09000 0.03500 0.49000 0.10000
H3 0.04000 0.01300 0.39000 0.10000
H4 0.05000 0.13800 0.20900 0.10000
H5 0.17000 0.13400 0.20500 0.10000
H6 0.37000 0.13300 0.09300 0.10000
H7 0.40000 0.16700 -0.02700 0.10000
H8 0.38000 0.15900 0.36500 0.10000
H9 0.35000 0.23800 0.33900 0.10000

loop_
_cod_related_entry_id
_cod_related_entry_database
_cod_related_entry_code
1 AMCSD 0012665
